data_4509098
loop_
_publ_author_name
'Zhou, Xin-Hui'
'Peng, Yan-Hong'
'Du, Xiao-Di'
'Wang, Cai-Feng'
'Zuo, Jing-Lin'
'You, Xiao-Zeng'

_publ_section_title
;
 New 3d&#x2212;4f Heterometallic Coordination Polymers Based on
 Pyrazole-Bridged CuIILnIIIDinuclear Units and Sulfate Anions: Syntheses,
 Structures, and Magnetic Properties
;
_journal_issue 2
_journal_name_full 'Crystal Growth &amp; Design'
_journal_page_first 1028
_journal_paper_doi 10.1021/cg800848n
_journal_volume 9
_journal_year 2009
_chemical_formula_sum 'C10 H12 Cu Dy2 N4 O17 S'
_chemical_formula_weight 880.84
_chemical_name_systematic
; 
 ? 
;
_space_group_IT_number 14
_symmetry_cell_setting monoclinic
_symmetry_space_group_name_Hall '-P 2ybc'
_symmetry_space_group_name_H-M 'P 1 21/c 1'
_atom_sites_solution_hydrogens geom
_atom_sites_solution_primary direct
_atom_sites_solution_secondary difmap
_audit_creation_method SHELXL-97
_cell_angle_alpha 90.00
_cell_angle_beta 94.750(2)
_cell_angle_gamma 90.00
_cell_formula_units_Z 4
_cell_length_a 12.2024(18)
_cell_length_b 6.7802(10)
_cell_length_c 23.664(4)
_cell_measurement_reflns_used 6297
_cell_measurement_temperature 293(2)
_cell_measurement_theta_max 28.3
_cell_measurement_theta_min 2.3
_cell_volume 1951.1(5)
_computing_cell_refinement SMART
_computing_data_collection 'SMART (Bruker, 2000)'
_computing_data_reduction 'SAINT (Bruker, 2000)'
_computing_molecular_graphics SHELXTL
_computing_publication_material SHELXTL
_computing_structure_refinement SHELXTL
_computing_structure_solution 'SHELXTL (Bruker, 2000)'
_diffrn_ambient_temperature 293(2)
_diffrn_measured_fraction_theta_full 0.996
_diffrn_measured_fraction_theta_max 0.996
_diffrn_radiation_monochromator graphite
_diffrn_radiation_source 'fine-focus sealed tube'
_diffrn_radiation_type MoK\a
_diffrn_radiation_wavelength 0.71073
_diffrn_reflns_av_R_equivalents 0.1424
_diffrn_reflns_av_sigmaI/netI 0.1029
_diffrn_reflns_limit_h_max 12
_diffrn_reflns_limit_h_min -14
_diffrn_reflns_limit_k_max 8
_diffrn_reflns_limit_k_min -7
_diffrn_reflns_limit_l_max 28
_diffrn_reflns_limit_l_min -25
_diffrn_reflns_number 9232
_diffrn_reflns_theta_full 25.00
_diffrn_reflns_theta_max 25.00
_diffrn_reflns_theta_min 1.73
_exptl_absorpt_coefficient_mu 8.870
_exptl_absorpt_correction_T_max 0.3918
_exptl_absorpt_correction_T_min 0.3698
_exptl_absorpt_correction_type multi-scan
_exptl_absorpt_process_details 'SADABS; Bruker, 2000'
_exptl_crystal_colour blue
_exptl_crystal_density_diffrn 2.999
_exptl_crystal_density_method 'not measured'
_exptl_crystal_description block
_exptl_crystal_F_000 1652
_exptl_crystal_size_max 0.14
_exptl_crystal_size_mid 0.13
_exptl_crystal_size_min 0.13
_refine_diff_density_max 3.841
_refine_diff_density_min -3.201
_refine_diff_density_rms 0.367
_refine_ls_extinction_method none
_refine_ls_goodness_of_fit_ref 1.092
_refine_ls_hydrogen_treatment constr
_refine_ls_matrix_type full
_refine_ls_number_parameters 316
_refine_ls_number_reflns 3423
_refine_ls_number_restraints 186
_refine_ls_restrained_S_all 1.085
_refine_ls_R_factor_all 0.0521
_refine_ls_R_factor_gt 0.0495
_refine_ls_shift/su_max 0.001
_refine_ls_shift/su_mean 0.000
_refine_ls_structure_factor_coef Fsqd
_refine_ls_weighting_details 'calc w=1/[\s^2^(Fo^2^)+(0.0798P)^2^+0.0000P] where P=(Fo^2^+2Fc^2^)/3'
_refine_ls_weighting_scheme calc
_refine_ls_wR_factor_gt 0.1295
_refine_ls_wR_factor_ref 0.1321
_reflns_number_gt 3211
_reflns_number_total 3423
_reflns_threshold_expression >2sigma(I)
_cod_data_source_file cg800848nsup1.cif
_cod_data_source_block 7-Dy
_cod_original_sg_symbol_H-M P2(1)/c
_cod_database_code 4509098

loop_
_symmetry_equiv_pos_as_xyz
'x, y, z'
'-x, y+1/2, -z+1/2'
'-x, -y, -z'
'x, -y-1/2, z-1/2'

loop_
_atom_site_label
_atom_site_type_symbol
_atom_site_fract_x
_atom_site_fract_y
_atom_site_fract_z
_atom_site_U_iso_or_equiv
_atom_site_adp_type
_atom_site_occupancy
_atom_site_symmetry_multiplicity
_atom_site_calc_flag
_atom_site_refinement_flags
Cu1 Cu 0.80021(9) 0.65501(17) 0.81108(4) 0.0210(3) Uani 1 1 d .
Dy1 Dy 0.62006(3) 0.65897(5) 0.967274(15) 0.01179(17) Uani 1 1 d .
Dy2 Dy 0.78942(3) 0.89945(6) 1.134566(14) 0.01289(18) Uani 1 1 d .
C1 C 0.4568(7) 0.3120(12) 0.8995(3) 0.0163(17) Uani 1 1 d U
C2 C 0.5300(7) 0.3747(13) 0.8566(4) 0.0194(19) Uani 1 1 d U
C3 C 0.5313(7) 0.3184(13) 0.8000(3) 0.0176(18) Uani 1 1 d U
H3 H 0.4840 0.2326 0.7793 0.021 Uiso 1 1 calc R
C4 C 0.6201(7) 0.4207(12) 0.7822(3) 0.0178(18) Uani 1 1 d U
C5 C 0.6751(7) 0.4393(13) 0.7291(3) 0.0173(18) Uani 1 1 d U
C6 C 1.0180(6) 0.7537(13) 0.8422(3) 0.0164(17) Uani 1 1 d U
C7 C 0.9627(7) 0.7383(13) 0.8954(3) 0.0186(18) Uani 1 1 d U
C8 C 0.9919(7) 0.7579(12) 0.9533(3) 0.0150(17) Uani 1 1 d U
H8 H 1.0609 0.7854 0.9713 0.018 Uiso 1 1 calc R
C9 C 0.8952(7) 0.7269(13) 0.9773(3) 0.0167(17) Uani 1 1 d U
C10 C 0.8642(6) 0.7409(12) 1.0354(3) 0.0138(17) Uani 1 1 d U
N1 N 0.6118(6) 0.4985(12) 0.8714(3) 0.0203(16) Uani 1 1 d U
N2 N 0.6656(6) 0.5263(11) 0.8257(3) 0.0191(15) Uani 1 1 d U
N3 N 0.8536(6) 0.6980(10) 0.8879(3) 0.0156(15) Uani 1 1 d U
N4 N 0.8100(5) 0.6906(10) 0.9376(3) 0.0145(15) Uani 1 1 d U
O1 O 0.3918(5) 0.1730(9) 0.8876(3) 0.0197(13) Uani 1 1 d U
O2 O 0.4665(5) 0.4014(8) 0.9470(2) 0.0160(12) Uani 1 1 d U
O3 O 0.6482(5) 0.3500(9) 0.6851(2) 0.0212(14) Uani 1 1 d U
O4 O 0.7557(5) 0.5654(9) 0.7325(2) 0.0197(13) Uani 1 1 d U
O5 O 0.9574(5) 0.7025(11) 0.7980(3) 0.0287(15) Uani 1 1 d U
O6 O 1.1119(5) 0.8135(9) 0.8405(3) 0.0208(14) Uani 1 1 d U
O7 O 0.9302(5) 0.8046(10) 1.0746(2) 0.0213(14) Uani 1 1 d U
O8 O 0.7661(4) 0.7012(9) 1.0450(2) 0.0160(12) Uani 1 1 d U
O9 O 0.7477(6) 0.9812(12) 0.7917(3) 0.0427(18) Uani 1 1 d U
H9A H 0.7267 0.8632 0.7913 0.051 Uiso 1 1 d R
H9B H 0.7279 1.0338 0.8215 0.051 Uiso 1 1 d R
O10 O 0.5851(7) 0.8919(12) 0.8742(3) 0.044(2) Uani 1 1 d U
H10A H 0.5558 0.7945 0.8566 0.053 Uiso 1 1 d R
H10B H 0.5339 0.9631 0.8847 0.053 Uiso 1 1 d R
O11 O 0.6902(5) 0.3399(8) 0.9862(3) 0.0175(13) Uani 1 1 d U
O12 O 0.7466(5) 0.1270(9) 1.0641(2) 0.0200(13) Uani 1 1 d U
O13 O 0.6517(5) -0.0018(9) 0.9790(2) 0.0223(14) Uani 1 1 d U
O14 O 0.5552(5) 0.1958(9) 1.0430(3) 0.0225(14) Uani 1 1 d U
O15 O 0.9610(6) 0.7996(11) 1.1868(3) 0.0376(17) Uani 1 1 d U
H15A H 1.0294 0.8079 1.1840 0.045 Uiso 1 1 d R
H15B H 0.9520 0.7495 1.2188 0.045 Uiso 1 1 d R
O16 O 0.7641(6) 0.5647(11) 1.1672(3) 0.0402(18) Uani 1 1 d U
H16A H 0.7889 0.4581 1.1553 0.048 Uiso 1 1 d R
H16B H 0.7184 0.5369 1.1909 0.048 Uiso 1 1 d R
O17 O 0.8416(7) 0.2073(13) 0.8847(3) 0.047(2) Uani 1 1 d U
H17A H 0.8036 0.2404 0.9114 0.056 Uiso 1 1 d R
H17B H 0.9086 0.2244 0.8961 0.056 Uiso 1 1 d R
S1 S 0.65896(16) 0.1664(3) 1.01840(9) 0.0130(4) Uani 1 1 d .

loop_
_atom_site_aniso_label
_atom_site_aniso_U_11
_atom_site_aniso_U_22
_atom_site_aniso_U_33
_atom_site_aniso_U_23
_atom_site_aniso_U_13
_atom_site_aniso_U_12
Cu1 0.0183(5) 0.0293(7) 0.0152(5) -0.0022(4) 0.0009(4) -0.0100(5)
Dy1 0.0122(2) 0.0069(3) 0.0163(3) -0.00090(13) 0.00100(17) -0.00159(14)
Dy2 0.0148(2) 0.0110(3) 0.0127(3) -0.00021(14) 0.00018(17) -0.00119(15)
C1 0.015(3) 0.015(3) 0.018(3) 0.001(3) -0.003(3) 0.002(3)
C2 0.019(3) 0.021(4) 0.017(3) 0.001(3) 0.002(3) 0.000(3)
C3 0.016(3) 0.021(4) 0.015(3) -0.003(3) -0.003(3) 0.000(3)
C4 0.017(3) 0.017(3) 0.019(3) -0.001(3) -0.003(3) -0.003(3)
C5 0.016(3) 0.020(4) 0.016(3) 0.004(3) 0.001(3) 0.005(3)
C6 0.013(3) 0.017(3) 0.019(3) -0.002(3) -0.001(3) -0.006(3)
C7 0.016(3) 0.017(4) 0.023(3) -0.003(3) 0.004(3) -0.003(3)
C8 0.012(3) 0.015(3) 0.017(3) -0.001(3) 0.001(3) -0.004(3)
C9 0.018(3) 0.015(3) 0.017(3) -0.001(3) -0.001(3) 0.001(3)
C10 0.016(3) 0.009(3) 0.016(3) 0.002(3) 0.000(3) 0.003(3)
N1 0.019(3) 0.023(3) 0.019(3) 0.001(3) 0.006(3) -0.003(3)
N2 0.020(3) 0.022(3) 0.015(3) 0.001(3) 0.001(3) -0.005(3)
N3 0.018(3) 0.014(3) 0.015(3) -0.002(2) -0.001(3) -0.003(3)
N4 0.015(3) 0.014(3) 0.015(3) -0.003(2) 0.002(2) 0.002(3)
O1 0.020(3) 0.014(3) 0.025(3) -0.004(2) 0.004(2) -0.005(2)
O2 0.015(2) 0.017(3) 0.015(2) -0.004(2) 0.000(2) 0.000(2)
O3 0.024(3) 0.023(3) 0.016(3) -0.003(2) -0.001(2) 0.001(2)
O4 0.013(2) 0.024(3) 0.022(3) -0.001(2) 0.001(2) -0.008(2)
O5 0.020(3) 0.043(3) 0.023(3) -0.003(3) 0.005(2) -0.011(3)
O6 0.014(3) 0.024(3) 0.024(3) -0.001(2) 0.002(2) -0.009(2)
O7 0.018(3) 0.031(3) 0.015(2) -0.005(2) 0.001(2) -0.003(2)
O8 0.012(2) 0.016(3) 0.021(3) -0.001(2) 0.001(2) -0.003(2)
O9 0.057(4) 0.034(3) 0.036(3) -0.002(3) 0.001(3) 0.010(3)
O10 0.050(4) 0.039(4) 0.044(4) -0.003(3) 0.007(3) 0.008(3)
O11 0.016(3) 0.012(3) 0.024(3) 0.003(2) 0.001(2) -0.002(2)
O12 0.019(3) 0.019(3) 0.021(3) 0.006(2) -0.005(2) -0.005(2)
O13 0.028(3) 0.010(3) 0.027(3) -0.001(2) -0.006(2) -0.004(2)
O14 0.021(3) 0.019(3) 0.028(3) 0.009(2) 0.006(2) 0.000(2)
O15 0.040(3) 0.045(4) 0.027(3) 0.003(3) -0.002(3) 0.007(3)
O16 0.046(3) 0.024(3) 0.050(3) 0.012(3) 0.006(3) 0.006(3)
O17 0.043(4) 0.046(4) 0.051(4) -0.009(3) 0.002(3) 0.006(3)
S1 0.0145(9) 0.0065(10) 0.0175(10) 0.0024(7) -0.0022(8) 0.0003(8)

loop_
_atom_type_symbol
_atom_type_description
_atom_type_scat_dispersion_real
_atom_type_scat_dispersion_imag
_atom_type_scat_source
C C 0.0033 0.0016 'International Tables Vol C Tables 4.2.6.8 and 6.1.1.4'
H H 0.0000 0.0000 'International Tables Vol C Tables 4.2.6.8 and 6.1.1.4'
N N 0.0061 0.0033 'International Tables Vol C Tables 4.2.6.8 and 6.1.1.4'
O O 0.0106 0.0060 'International Tables Vol C Tables 4.2.6.8 and 6.1.1.4'
Cu Cu 0.3201 1.2651 'International Tables Vol C Tables 4.2.6.8 and 6.1.1.4'
Dy Dy -0.1892 4.4098 'International Tables Vol C Tables 4.2.6.8 and 6.1.1.4'
S S 0.1246 0.1234 'International Tables Vol C Tables 4.2.6.8 and 6.1.1.4'

loop_
_geom_angle_atom_site_label_1
_geom_angle_atom_site_label_2
_geom_angle_atom_site_label_3
_geom_angle
_geom_angle_site_symmetry_1
_geom_angle_site_symmetry_3
N3 Cu1 N2 97.4(3) . .
N3 Cu1 O4 170.4(3) . .
N2 Cu1 O4 81.8(3) . .
N3 Cu1 O5 82.3(3) . .
N2 Cu1 O5 162.1(3) . .
O4 Cu1 O5 95.5(2) . .
N3 Cu1 O9 96.3(3) . .
N2 Cu1 O9 103.9(3) . .
O4 Cu1 O9 93.2(2) . .
O5 Cu1 O9 93.9(3) . .
O13 Dy1 O14 75.0(2) 1_565 3_667
O13 Dy1 O11 145.51(19) 1_565 .
O14 Dy1 O11 135.9(2) 3_667 .
O13 Dy1 O2 98.5(2) 1_565 3_667
O14 Dy1 O2 72.4(2) 3_667 3_667
O11 Dy1 O2 82.0(2) . 3_667
O13 Dy1 O8 72.31(19) 1_565 .
O14 Dy1 O8 128.5(2) 3_667 .
O11 Dy1 O8 74.70(19) . .
O2 Dy1 O8 74.37(19) 3_667 .
O13 Dy1 N4 78.5(2) 1_565 .
O14 Dy1 N4 142.8(2) 3_667 .
O11 Dy1 N4 78.5(2) . .
O2 Dy1 N4 137.68(19) 3_667 .
O8 Dy1 N4 64.4(2) . .
O13 Dy1 N1 121.8(2) 1_565 .
O14 Dy1 N1 96.9(2) 3_667 .
O11 Dy1 N1 76.2(2) . .
O2 Dy1 N1 134.6(2) 3_667 .
O8 Dy1 N1 134.1(2) . .
N4 Dy1 N1 75.6(2) . .
O13 Dy1 O2 142.82(19) 1_565 .
O14 Dy1 O2 67.8(2) 3_667 .
O11 Dy1 O2 70.16(19) . .
O2 Dy1 O2 71.2(2) 3_667 .
O8 Dy1 O2 133.29(18) . .
N4 Dy1 O2 133.4(2) . .
N1 Dy1 O2 64.2(2) . .
O13 Dy1 O10 62.6(2) 1_565 .
O14 Dy1 O10 65.9(2) 3_667 .
O11 Dy1 O10 136.0(2) . .
O2 Dy1 O10 137.3(2) 3_667 .
O8 Dy1 O10 126.3(2) . .
N4 Dy1 O10 79.0(2) . .
N1 Dy1 O10 61.8(2) . .
O2 Dy1 O10 100.4(2) . .
O1 Dy2 O12 79.7(2) 3_667 1_565
O1 Dy2 O6 134.9(2) 3_667 3_777
O12 Dy2 O6 72.9(2) 1_565 3_777
O1 Dy2 O4 90.1(2) 3_667 4_576
O12 Dy2 O4 125.9(2) 1_565 4_576
O6 Dy2 O4 78.5(2) 3_777 4_576
O1 Dy2 O7 122.2(2) 3_667 .
O12 Dy2 O7 83.2(2) 1_565 .
O6 Dy2 O7 89.6(2) 3_777 .
O4 Dy2 O7 141.72(19) 4_576 .
O1 Dy2 O16 74.1(2) 3_667 .
O12 Dy2 O16 146.2(2) 1_565 .
O6 Dy2 O16 140.8(2) 3_777 .
O4 Dy2 O16 75.5(2) 4_576 .
O7 Dy2 O16 93.1(2) . .
O1 Dy2 O15 146.2(2) 3_667 .
O12 Dy2 O15 133.5(2) 1_565 .
O6 Dy2 O15 72.6(2) 3_777 .
O4 Dy2 O15 75.3(2) 4_576 .
O7 Dy2 O15 66.4(2) . .
O16 Dy2 O15 72.9(3) . .
O1 Dy2 O8 69.5(2) 3_667 .
O12 Dy2 O8 75.2(2) 1_565 .
O6 Dy2 O8 132.8(2) 3_777 .
O4 Dy2 O8 148.6(2) 4_576 .
O7 Dy2 O8 52.70(18) . .
O16 Dy2 O8 76.0(2) . .
O15 Dy2 O8 108.2(2) . .
O1 Dy2 O3 66.70(19) 3_667 4_576
O12 Dy2 O3 77.8(2) 1_565 4_576
O6 Dy2 O3 72.9(2) 3_777 4_576
O4 Dy2 O3 50.03(18) 4_576 4_576
O7 Dy2 O3 157.2(2) . 4_576
O16 Dy2 O3 109.7(2) . 4_576
O15 Dy2 O3 119.5(2) . 4_576
O8 Dy2 O3 131.66(17) . 4_576
O1 C1 O2 124.7(8) . .
O1 C1 C2 118.2(8) . .
O2 C1 C2 117.1(7) . .
N1 C2 C3 111.0(8) . .
N1 C2 C1 119.1(7) . .
C3 C2 C1 129.9(8) . .
C4 C3 C2 103.1(7) . .
C4 C3 H3 128.4 . .
C2 C3 H3 128.4 . .
N2 C4 C3 108.8(8) . .
N2 C4 C5 114.8(7) . .
C3 C4 C5 136.4(8) . .
O3 C5 O4 121.7(8) . .
O3 C5 C4 124.9(8) . .
O4 C5 C4 113.4(7) . .
O6 C6 O5 123.1(8) . .
O6 C6 C7 123.1(7) . .
O5 C6 C7 113.7(7) . .
N3 C7 C8 108.5(8) . .
N3 C7 C6 114.5(7) . .
C8 C7 C6 137.0(8) . .
C9 C8 C7 103.6(7) . .
C9 C8 H8 128.2 . .
C7 C8 H8 128.2 . .
N4 C9 C8 112.1(7) . .
N4 C9 C10 114.7(7) . .
C8 C9 C10 133.0(7) . .
O7 C10 O8 120.0(7) . .
O7 C10 C9 121.2(7) . .
O8 C10 C9 118.6(7) . .
O7 C10 Dy2 58.8(4) . .
O8 C10 Dy2 63.4(4) . .
C9 C10 Dy2 160.4(6) . .
N2 N1 C2 106.7(7) . .
N2 N1 Dy1 133.7(5) . .
C2 N1 Dy1 119.0(6) . .
N1 N2 C4 110.5(7) . .
N1 N2 Cu1 134.6(5) . .
C4 N2 Cu1 114.4(6) . .
N4 N3 C7 110.5(6) . .
N4 N3 Cu1 135.1(5) . .
C7 N3 Cu1 114.3(6) . .
N3 N4 C9 105.4(6) . .
N3 N4 Dy1 134.6(5) . .
C9 N4 Dy1 119.7(5) . .
C1 O1 Dy2 143.1(5) . 3_667
C1 O2 Dy1 130.6(6) . 3_667
C1 O2 Dy1 119.9(5) . .
Dy1 O2 Dy1 108.8(2) 3_667 .
C5 O3 Dy2 86.0(5) . 4_575
C5 O4 Cu1 114.0(5) . .
C5 O4 Dy2 101.2(5) . 4_575
Cu1 O4 Dy2 144.8(3) . 4_575
C6 O5 Cu1 114.6(5) . .
C6 O6 Dy2 137.3(6) . 3_777
C10 O7 Dy2 94.7(5) . .
C10 O8 Dy1 121.7(5) . .
C10 O8 Dy2 89.7(4) . .
Dy1 O8 Dy2 135.8(2) . .
Cu1 O9 H9A 34.9 . .
Cu1 O9 H9B 109.2 . .
H9A O9 H9B 107.6 . .
Dy1 O10 H10A 88.6 . .
Dy1 O10 H10B 99.4 . .
H10A O10 H10B 107.4 . .
S1 O11 Dy1 136.8(4) . .
S1 O12 Dy2 139.3(4) . 1_545
S1 O13 Dy1 146.8(4) . 1_545
S1 O14 Dy1 146.5(4) . 3_667
Dy2 O15 H15A 139.0 . .
Dy2 O15 H15B 113.3 . .
H15A O15 H15B 107.4 . .
Dy2 O16 H16A 129.7 . .
Dy2 O16 H16B 121.9 . .
H16A O16 H16B 107.9 . .
H17A O17 H17B 107.5 . .
O14 S1 O11 111.7(4) . .
O14 S1 O13 110.6(4) . .
O11 S1 O13 107.3(4) . .
O14 S1 O12 109.5(4) . .
O11 S1 O12 108.7(3) . .
O13 S1 O12 109.0(3) . .

loop_
_geom_bond_atom_site_label_1
_geom_bond_atom_site_label_2
_geom_bond_distance
_geom_bond_site_symmetry_2
Cu1 N3 1.901(6) .
Cu1 N2 1.917(7) .
Cu1 O4 1.989(6) .
Cu1 O5 1.994(6) .
Cu1 O9 2.338(8) .
Dy1 O13 2.345(6) 1_565
Dy1 O14 2.348(6) 3_667
Dy1 O11 2.356(6) .
Dy1 O2 2.398(6) 3_667
Dy1 O8 2.470(5) .
Dy1 N4 2.486(7) .
Dy1 N1 2.510(7) .
Dy1 O2 2.577(6) .
Dy1 O10 2.716(8) .
Dy2 O1 2.283(6) 3_667
Dy2 O12 2.299(6) 1_565
Dy2 O6 2.338(6) 3_777
Dy2 O4 2.399(6) 4_576
Dy2 O7 2.405(6) .
Dy2 O16 2.426(7) .
Dy2 O15 2.437(7) .
Dy2 O8 2.505(6) .
Dy2 O3 2.762(6) 4_576
C1 O1 1.250(10) .
C1 O2 1.274(10) .
C1 C2 1.469(13) .
C2 N1 1.329(11) .
C2 C3 1.393(12) .
C3 C4 1.381(12) .
C3 H3 0.9300 .
C4 N2 1.335(10) .
C4 C5 1.480(12) .
C5 O3 1.225(10) .
C5 O4 1.301(10) .
C6 O6 1.219(10) .
C6 O5 1.278(9) .
C6 C7 1.481(12) .
C7 N3 1.356(11) .
C7 C8 1.394(11) .
C8 C9 1.369(11) .
C8 H8 0.9300 .
C9 N4 1.364(10) .
C9 C10 1.458(11) .
C10 O7 1.253(9) .
C10 O8 1.266(10) .
N1 N2 1.325(10) .
N3 N4 1.333(10) .
O1 Dy2 2.283(6) 3_667
O2 Dy1 2.398(6) 3_667
O3 Dy2 2.762(6) 4_575
O4 Dy2 2.399(6) 4_575
O6 Dy2 2.338(6) 3_777
O9 H9A 0.8402 .
O9 H9B 0.8445 .
O10 H10A 0.8436 .
O10 H10B 0.8426 .
O11 S1 1.469(6) .
O12 S1 1.481(6) .
O12 Dy2 2.299(6) 1_545
O13 S1 1.471(6) .
O13 Dy1 2.345(6) 1_545
O14 S1 1.450(6) .
O14 Dy1 2.348(6) 3_667
O15 H15A 0.8451 .
O15 H15B 0.8454 .
O16 H16A 0.8408 .
O16 H16B 0.8439 .
O17 H17A 0.8439 .
O17 H17B 0.8472 .
